data_7107874
loop_
_publ_author_name
'Tristram Chivers'
'Andreas Nordheider'
'Ramalingam Thirumoorthi'
'Ignacio Vargas-Baca'
'J. Derek Woollins'

_publ_section_title
;
 Planar P6E6 (E = Se, S) macrocycles incorporating P2N2 scaffolds
;
_journal_name_full Chem.Commun.
_journal_page_first 6346
_journal_paper_doi 10.1039/c2cc32809g
_journal_volume 48
_journal_year 2012
_chemical_formula_moiety 'C16 H36 N4 P2 Se4'
_chemical_formula_sum 'C16 H36 N4 P2 Se4'
_chemical_formula_weight 662.27
_chemical_name_systematic
;
?
;
_space_group_IT_number 14
_symmetry_cell_setting monoclinic
_symmetry_space_group_name_Hall '-P 2yab'
_symmetry_space_group_name_H-M 'P 1 21/a 1'
_atom_sites_solution_hydrogens geom
_atom_sites_solution_primary direct
_atom_sites_solution_secondary difmap
_audit_creation_method SHELXL-97
_cell_angle_alpha 90.00
_cell_angle_beta 95.3030(17)
_cell_angle_gamma 90.00
_cell_formula_units_Z 4
_cell_length_a 11.2800(5)
_cell_length_b 14.7500(5)
_cell_length_c 15.5840(7)
_cell_measurement_reflns_used 9486
_cell_measurement_temperature 173(2)
_cell_measurement_theta_max 27.5
_cell_measurement_theta_min 1.9
_cell_volume 2581.77(19)
_computing_cell_refinement 'Bruker XSCANS'
_computing_data_collection 'Bruker XSCANS'
_computing_data_reduction 'Bruker SHELXTL'
_computing_structure_refinement 'SHELXL-97 (Sheldrick, 1997)'
_computing_structure_solution 'SHELXS-97 (Sheldrick, 1990)'
_diffrn_ambient_temperature 173(2)
_diffrn_measured_fraction_theta_full 0.974
_diffrn_measured_fraction_theta_max 0.974
_diffrn_measurement_device_type 'Bruker P4'
_diffrn_measurement_method '\w scans'
_diffrn_radiation_monochromator graphite
_diffrn_radiation_source 'fine-focus sealed tube'
_diffrn_radiation_type MoK\a
_diffrn_radiation_wavelength 0.71073
_diffrn_reflns_av_R_equivalents 0.0867
_diffrn_reflns_av_sigmaI/netI 0.1000
_diffrn_reflns_limit_h_max 13
_diffrn_reflns_limit_h_min -13
_diffrn_reflns_limit_k_max 15
_diffrn_reflns_limit_k_min -17
_diffrn_reflns_limit_l_max 18
_diffrn_reflns_limit_l_min -18
_diffrn_reflns_number 7279
_diffrn_reflns_theta_full 24.50
_diffrn_reflns_theta_max 24.50
_diffrn_reflns_theta_min 3.35
_exptl_absorpt_coefficient_mu 5.817
_exptl_absorpt_correction_T_max 0.5185
_exptl_absorpt_correction_T_min 0.3358
_exptl_absorpt_correction_type integration
_exptl_absorpt_process_details 'SADABS (SHELXTL-NT v5.1, Bruker)'
_exptl_crystal_colour orange
_exptl_crystal_density_diffrn 1.704
_exptl_crystal_density_method 'not measured'
_exptl_crystal_description block
_exptl_crystal_F_000 1304
_exptl_crystal_size_max 0.24
_exptl_crystal_size_mid 0.22
_exptl_crystal_size_min 0.13
_refine_diff_density_max 0.787
_refine_diff_density_min -0.676
_refine_diff_density_rms 0.189
_refine_ls_extinction_method none
_refine_ls_goodness_of_fit_ref 1.151
_refine_ls_hydrogen_treatment constr
_refine_ls_matrix_type full
_refine_ls_number_parameters 247
_refine_ls_number_reflns 4181
_refine_ls_number_restraints 0
_refine_ls_restrained_S_all 1.151
_refine_ls_R_factor_all 0.1259
_refine_ls_R_factor_gt 0.0798
_refine_ls_shift/su_max 0.000
_refine_ls_shift/su_mean 0.000
_refine_ls_structure_factor_coef Fsqd
_refine_ls_weighting_details 'calc w=1/[\s^2^(Fo^2^)+(0.0000P)^2^+46.4628P] where P=(Fo^2^+2Fc^2^)/3'
_refine_ls_weighting_scheme calc
_refine_ls_wR_factor_gt 0.1465
_refine_ls_wR_factor_ref 0.1728
_reflns_number_gt 2888
_reflns_number_total 4181
_reflns_threshold_expression >2sigma(I)
_cod_data_source_file c2cc32809g.txt
_cod_data_source_block compound3
_cod_original_cell_volume 2581.77(18)
_cod_original_sg_symbol_H-M 'P 21/a '
_cod_database_code 7107874

loop_
_symmetry_equiv_pos_as_xyz
'x, y, z'
'-x+1/2, y+1/2, -z'
'-x, -y, -z'
'x-1/2, -y-1/2, z'

loop_
_atom_site_label
_atom_site_type_symbol
_atom_site_fract_x
_atom_site_fract_y
_atom_site_fract_z
_atom_site_U_iso_or_equiv
_atom_site_adp_type
_atom_site_occupancy
_atom_site_symmetry_multiplicity
_atom_site_calc_flag
_atom_site_refinement_flags
P1 P 0.3580(3) 0.5260(2) 0.2002(2) 0.0239(7) Uani 1 1 d .
P2 P 0.1729(3) 0.4706(2) 0.25982(19) 0.0248(7) Uani 1 1 d .
Se1 Se 0.34395(12) 0.61929(9) 0.08304(9) 0.0370(4) Uani 1 1 d .
Se2 Se -0.00825(11) 0.51460(9) 0.19742(9) 0.0350(4) Uani 1 1 d .
Se3 Se 0.15222(13) 0.59204(10) 0.01798(9) 0.0412(4) Uani 1 1 d .
Se4 Se 0.03057(13) 0.64455(9) 0.11954(10) 0.0446(4) Uani 1 1 d .
N1 N 0.2578(8) 0.4408(6) 0.1810(6) 0.024(2) Uani 1 1 d .
N2 N 0.2618(9) 0.5632(6) 0.2691(6) 0.029(2) Uani 1 1 d .
N3 N 0.4844(9) 0.5103(6) 0.2366(6) 0.029(2) Uani 1 1 d .
N4 N 0.1652(8) 0.4038(7) 0.3313(6) 0.028(2) Uani 1 1 d .
C1 C 0.2700(11) 0.3512(8) 0.1377(7) 0.026(3) Uani 1 1 d .
C2 C 0.3312(12) 0.3675(8) 0.0545(8) 0.039(3) Uani 1 1 d .
H2A H 0.2794 0.4022 0.0147 0.059 Uiso 1 1 calc R
H2B H 0.3483 0.3103 0.0289 0.059 Uiso 1 1 calc R
H2C H 0.4041 0.4002 0.0681 0.059 Uiso 1 1 calc R
C3 C 0.3451(11) 0.2884(8) 0.1981(8) 0.034(3) Uani 1 1 d .
H3A H 0.4214 0.3157 0.2134 0.050 Uiso 1 1 calc R
H3B H 0.3557 0.2316 0.1698 0.050 Uiso 1 1 calc R
H3C H 0.3056 0.2783 0.2492 0.050 Uiso 1 1 calc R
C4 C 0.1472(12) 0.3132(9) 0.1159(9) 0.043(4) Uani 1 1 d .
H4A H 0.1121 0.2990 0.1681 0.064 Uiso 1 1 calc R
H4B H 0.1522 0.2592 0.0821 0.064 Uiso 1 1 calc R
H4C H 0.0989 0.3573 0.0836 0.064 Uiso 1 1 calc R
C5 C 0.2812(11) 0.6302(9) 0.3409(9) 0.039(4) Uani 1 1 d .
C6 C 0.3582(12) 0.5858(10) 0.4167(8) 0.047(4) Uani 1 1 d .
H6A H 0.4352 0.5712 0.3989 0.071 Uiso 1 1 calc R
H6B H 0.3201 0.5314 0.4339 0.071 Uiso 1 1 calc R
H6C H 0.3671 0.6272 0.4644 0.071 Uiso 1 1 calc R
C7 C 0.1630(13) 0.6593(9) 0.3669(9) 0.047(4) Uani 1 1 d .
H7A H 0.1741 0.7062 0.4095 0.071 Uiso 1 1 calc R
H7B H 0.1239 0.6084 0.3905 0.071 Uiso 1 1 calc R
H7C H 0.1150 0.6818 0.3174 0.071 Uiso 1 1 calc R
C8 C 0.3425(13) 0.7111(9) 0.3068(11) 0.054(4) Uani 1 1 d .
H8A H 0.2966 0.7337 0.2564 0.081 Uiso 1 1 calc R
H8B H 0.4202 0.6938 0.2922 0.081 Uiso 1 1 calc R
H8C H 0.3501 0.7576 0.3501 0.081 Uiso 1 1 calc R
C9 C 0.6111(10) 0.5211(8) 0.2279(8) 0.028(3) Uani 1 1 d .
C10 C 0.6547(14) 0.4350(11) 0.1866(12) 0.072(6) Uani 1 1 d .
H10A H 0.6377 0.3835 0.2210 0.107 Uiso 1 1 calc R
H10B H 0.7391 0.4391 0.1829 0.107 Uiso 1 1 calc R
H10C H 0.6150 0.4283 0.1298 0.107 Uiso 1 1 calc R
C11 C 0.6355(13) 0.6004(11) 0.1716(10) 0.062(5) Uani 1 1 d .
H11A H 0.5927 0.5928 0.1159 0.093 Uiso 1 1 calc R
H11B H 0.7193 0.6037 0.1655 0.093 Uiso 1 1 calc R
H11C H 0.6100 0.6552 0.1975 0.093 Uiso 1 1 calc R
C12 C 0.6763(13) 0.5314(14) 0.3135(10) 0.073(6) Uani 1 1 d .
H12A H 0.6420 0.5801 0.3438 0.110 Uiso 1 1 calc R
H12B H 0.7583 0.5448 0.3071 0.110 Uiso 1 1 calc R
H12C H 0.6711 0.4761 0.3454 0.110 Uiso 1 1 calc R
C13 C 0.0908(12) 0.3630(9) 0.3935(9) 0.043(4) Uani 1 1 d .
C14 C 0.1376(15) 0.3899(14) 0.4840(8) 0.071(5) Uani 1 1 d .
H14A H 0.1329 0.4546 0.4899 0.107 Uiso 1 1 calc R
H14B H 0.2190 0.3709 0.4948 0.107 Uiso 1 1 calc R
H14C H 0.0906 0.3614 0.5246 0.107 Uiso 1 1 calc R
C15 C 0.1011(13) 0.2603(10) 0.3854(8) 0.048(4) Uani 1 1 d .
H15A H 0.0868 0.2432 0.3259 0.072 Uiso 1 1 calc R
H15B H 0.0433 0.2317 0.4179 0.072 Uiso 1 1 calc R
H15C H 0.1795 0.2414 0.4072 0.072 Uiso 1 1 calc R
C16 C -0.0413(11) 0.3898(12) 0.3754(10) 0.056(4) Uani 1 1 d .
H16A H -0.0720 0.3662 0.3204 0.084 Uiso 1 1 calc R
H16B H -0.0482 0.4546 0.3751 0.084 Uiso 1 1 calc R
H16C H -0.0858 0.3651 0.4195 0.084 Uiso 1 1 calc R

loop_
_atom_site_aniso_label
_atom_site_aniso_U_11
_atom_site_aniso_U_22
_atom_site_aniso_U_33
_atom_site_aniso_U_23
_atom_site_aniso_U_13
_atom_site_aniso_U_12
P1 0.0244(17) 0.0221(16) 0.0252(17) -0.0005(14) 0.0026(13) -0.0005(13)
P2 0.0232(17) 0.0280(17) 0.0230(17) -0.0024(14) 0.0014(13) -0.0004(13)
Se1 0.0383(8) 0.0341(8) 0.0373(8) 0.0124(6) -0.0027(6) -0.0079(6)
Se2 0.0226(7) 0.0389(8) 0.0424(8) 0.0034(6) -0.0023(6) 0.0019(6)
Se3 0.0428(9) 0.0418(8) 0.0365(8) 0.0125(7) -0.0094(6) -0.0041(7)
Se4 0.0417(9) 0.0348(8) 0.0553(10) 0.0090(7) -0.0067(7) 0.0059(6)
N1 0.028(6) 0.019(5) 0.022(5) 0.002(4) -0.002(4) 0.003(4)
N2 0.039(6) 0.020(5) 0.028(6) -0.006(4) 0.000(5) 0.002(5)
N3 0.029(6) 0.029(6) 0.028(6) 0.000(5) -0.004(4) -0.006(5)
N4 0.023(6) 0.040(6) 0.022(5) 0.001(5) 0.004(4) 0.003(5)
C1 0.034(7) 0.032(7) 0.013(6) -0.006(5) 0.005(5) -0.012(6)
C2 0.055(9) 0.030(7) 0.034(8) -0.016(6) 0.012(7) 0.001(6)
C3 0.040(8) 0.020(6) 0.038(7) -0.003(6) -0.008(6) 0.011(6)
C4 0.040(8) 0.039(8) 0.047(9) -0.011(7) -0.008(7) 0.012(6)
C5 0.020(7) 0.050(8) 0.050(9) -0.029(7) 0.016(6) -0.011(6)
C6 0.038(8) 0.067(10) 0.033(8) -0.022(7) -0.014(6) 0.004(7)
C7 0.070(11) 0.041(8) 0.031(8) -0.012(7) 0.008(7) -0.003(7)
C8 0.040(9) 0.033(8) 0.089(12) -0.020(8) 0.008(8) 0.004(7)
C9 0.021(7) 0.020(6) 0.042(8) -0.002(6) 0.006(6) -0.004(5)
C10 0.044(10) 0.061(11) 0.113(15) -0.043(11) 0.024(10) -0.012(8)
C11 0.040(9) 0.076(12) 0.072(11) 0.028(10) 0.014(8) -0.007(8)
C12 0.030(9) 0.131(17) 0.054(11) -0.002(11) -0.018(8) -0.003(10)
C13 0.043(9) 0.041(8) 0.044(9) 0.004(7) -0.003(7) -0.003(7)
C14 0.066(12) 0.126(16) 0.020(8) 0.011(9) -0.001(7) -0.016(11)
C15 0.042(9) 0.069(10) 0.031(8) 0.018(7) -0.008(6) -0.015(8)
C16 0.025(8) 0.096(13) 0.050(9) 0.015(9) 0.017(7) 0.002(8)

loop_
_atom_type_symbol
_atom_type_description
_atom_type_scat_dispersion_real
_atom_type_scat_dispersion_imag
_atom_type_scat_source
C C 0.0033 0.0016 'International Tables Vol C Tables 4.2.6.8 and 6.1.1.4'
H H 0.0000 0.0000 'International Tables Vol C Tables 4.2.6.8 and 6.1.1.4'
P P 0.1023 0.0942 'International Tables Vol C Tables 4.2.6.8 and 6.1.1.4'
N N 0.0061 0.0033 'International Tables Vol C Tables 4.2.6.8 and 6.1.1.4'
Se Se -0.0929 2.2259 'International Tables Vol C Tables 4.2.6.8 and 6.1.1.4'

loop_
_geom_angle_atom_site_label_1
_geom_angle_atom_site_label_2
_geom_angle_atom_site_label_3
_geom_angle
N3 P1 N2 117.0(5)
N3 P1 N1 123.0(5)
N2 P1 N1 84.1(5)
N3 P1 Se1 112.8(4)
N2 P1 Se1 108.2(4)
N1 P1 Se1 108.0(3)
N3 P1 P2 127.3(4)
N2 P1 P2 42.4(3)
N1 P1 P2 42.1(3)
Se1 P1 P2 119.77(15)
N4 P2 N1 116.6(5)
N4 P2 N2 122.9(5)
N1 P2 N2 84.2(5)
N4 P2 Se2 113.3(4)
N1 P2 Se2 108.2(3)
N2 P2 Se2 107.9(4)
N4 P2 P1 126.9(4)
N1 P2 P1 42.6(3)
N2 P2 P1 42.2(3)
Se2 P2 P1 119.71(15)
P1 Se1 Se3 103.68(10)
P2 Se2 Se4 104.65(10)
Se4 Se3 Se1 103.20(7)
Se3 Se4 Se2 103.41(7)
C1 N1 P2 129.9(7)
C1 N1 P1 130.3(8)
P2 N1 P1 95.3(5)
C5 N2 P1 129.3(8)
C5 N2 P2 129.9(8)
P1 N2 P2 95.4(5)
C9 N3 P1 148.5(9)
C13 N4 P2 146.9(9)
N1 C1 C4 108.0(10)
N1 C1 C3 109.2(9)
C4 C1 C3 111.2(10)
N1 C1 C2 107.9(9)
C4 C1 C2 110.0(10)
C3 C1 C2 110.4(10)
C1 C2 H2A 109.5
C1 C2 H2B 109.5
H2A C2 H2B 109.5
C1 C2 H2C 109.5
H2A C2 H2C 109.5
H2B C2 H2C 109.5
C1 C3 H3A 109.5
C1 C3 H3B 109.5
H3A C3 H3B 109.5
C1 C3 H3C 109.5
H3A C3 H3C 109.5
H3B C3 H3C 109.5
C1 C4 H4A 109.5
C1 C4 H4B 109.5
H4A C4 H4B 109.5
C1 C4 H4C 109.5
H4A C4 H4C 109.5
H4B C4 H4C 109.5
C7 C5 N2 108.7(10)
C7 C5 C8 108.7(12)
N2 C5 C8 107.5(11)
C7 C5 C6 111.5(11)
N2 C5 C6 109.0(10)
C8 C5 C6 111.2(11)
C5 C6 H6A 109.5
C5 C6 H6B 109.5
H6A C6 H6B 109.5
C5 C6 H6C 109.5
H6A C6 H6C 109.5
H6B C6 H6C 109.5
C5 C7 H7A 109.5
C5 C7 H7B 109.5
H7A C7 H7B 109.5
C5 C7 H7C 109.5
H7A C7 H7C 109.5
H7B C7 H7C 109.5
C5 C8 H8A 109.5
C5 C8 H8B 109.5
H8A C8 H8B 109.5
C5 C8 H8C 109.5
H8A C8 H8C 109.5
H8B C8 H8C 109.5
N3 C9 C12 109.8(11)
N3 C9 C11 111.9(10)
C12 C9 C11 110.2(12)
N3 C9 C10 107.8(10)
C12 C9 C10 108.4(13)
C11 C9 C10 108.5(12)
C9 C10 H10A 109.5
C9 C10 H10B 109.5
H10A C10 H10B 109.5
C9 C10 H10C 109.5
H10A C10 H10C 109.5
H10B C10 H10C 109.5
C9 C11 H11A 109.5
C9 C11 H11B 109.5
H11A C11 H11B 109.5
C9 C11 H11C 109.5
H11A C11 H11C 109.5
H11B C11 H11C 109.5
C9 C12 H12A 109.5
C9 C12 H12B 109.5
H12A C12 H12B 109.5
C9 C12 H12C 109.5
H12A C12 H12C 109.5
H12B C12 H12C 109.5
N4 C13 C14 109.7(11)
N4 C13 C15 107.5(11)
C14 C13 C15 108.4(12)
N4 C13 C16 112.1(11)
C14 C13 C16 110.5(13)
C15 C13 C16 108.5(12)
C13 C14 H14A 109.5
C13 C14 H14B 109.5
H14A C14 H14B 109.5
C13 C14 H14C 109.5
H14A C14 H14C 109.5
H14B C14 H14C 109.5
C13 C15 H15A 109.5
C13 C15 H15B 109.5
H15A C15 H15B 109.5
C13 C15 H15C 109.5
H15A C15 H15C 109.5
H15B C15 H15C 109.5
C13 C16 H16A 109.5
C13 C16 H16B 109.5
H16A C16 H16B 109.5
C13 C16 H16C 109.5
H16A C16 H16C 109.5
H16B C16 H16C 109.5

loop_
_geom_bond_atom_site_label_1
_geom_bond_atom_site_label_2
_geom_bond_distance
P1 N3 1.503(10)
P1 N2 1.686(10)
P1 N1 1.698(9)
P1 Se1 2.280(3)
P1 P2 2.500(4)
P2 N4 1.494(10)
P2 N1 1.685(9)
P2 N2 1.694(10)
P2 Se2 2.275(3)
Se1 Se3 2.3371(19)
Se2 Se4 2.3317(19)
Se3 Se4 2.321(2)
N1 C1 1.496(14)
N2 C5 1.494(15)
N3 C9 1.457(14)
N4 C13 1.468(16)
C1 C4 1.504(16)
C1 C3 1.520(16)
C1 C2 1.545(16)
C2 H2A 0.9600
C2 H2B 0.9600
C2 H2C 0.9600
C3 H3A 0.9600
C3 H3B 0.9600
C3 H3C 0.9600
C4 H4A 0.9600
C4 H4B 0.9600
C4 H4C 0.9600
C5 C7 1.491(17)
C5 C8 1.501(19)
C5 C6 1.546(19)
C6 H6A 0.9600
C6 H6B 0.9600
C6 H6C 0.9600
C7 H7A 0.9600
C7 H7B 0.9600
C7 H7C 0.9600
C8 H8A 0.9600
C8 H8B 0.9600
C8 H8C 0.9600
C9 C12 1.471(18)
C9 C11 1.503(18)
C9 C10 1.525(18)
C10 H10A 0.9600
C10 H10B 0.9600
C10 H10C 0.9600
C11 H11A 0.9600
C11 H11B 0.9600
C11 H11C 0.9600
C12 H12A 0.9600
C12 H12B 0.9600
C12 H12C 0.9600
C13 C14 1.513(19)
C13 C15 1.525(19)
C13 C16 1.542(18)
C14 H14A 0.9600
C14 H14B 0.9600
C14 H14C 0.9600
C15 H15A 0.9600
C15 H15B 0.9600
C15 H15C 0.9600
C16 H16A 0.9600
C16 H16B 0.9600
C16 H16C 0.9600
